data_4503417
loop_
_publ_author_name
'Zhu, Xiandong'
'L\"u, Jian'
'Li, Xiaoju'
'Gao, Shuiying'
'Li, Guoliang'
'Xiao, Fuxian'
'Cao, Rong'

_publ_section_title
;
 Syntheses, Structures, Near-Infrared, and Visible Luminescence of
 Lanthanide-Organic Frameworks with Flexible Macrocyclic Polyamine Ligands
;
_journal_issue 6
_journal_name_full 'Crystal Growth &amp; Design'
_journal_page_first 1897
_journal_paper_doi 10.1021/cg701098t
_journal_volume 8
_journal_year 2008
_chemical_formula_sum 'C18 H34 N5 O13 Tb'
_chemical_formula_weight 687.42
_chemical_name_systematic
; 
 ? 
;
_space_group_IT_number 2
_symmetry_cell_setting triclinic
_symmetry_space_group_name_Hall '-P 1'
_symmetry_space_group_name_H-M 'P -1'
_atom_sites_solution_hydrogens geom
_atom_sites_solution_primary direct
_atom_sites_solution_secondary difmap
_audit_creation_method SHELXL-97
_cell_angle_alpha 101.5940(10)
_cell_angle_beta 108.7800(10)
_cell_angle_gamma 111.3990(10)
_cell_formula_units_Z 2
_cell_length_a 8.9441(3)
_cell_length_b 12.0863(4)
_cell_length_c 13.5695(4)
_cell_measurement_reflns_used 3692
_cell_measurement_temperature 293(2)
_cell_measurement_theta_max 27.4835
_cell_measurement_theta_min 2.5052
_cell_volume 1205.72(7)
_computing_cell_refinement 'Bruker XSCANS'
_computing_data_collection 'Bruker XSCANS'
_computing_data_reduction 'Bruker XSCANS'
_computing_molecular_graphics 'Bruker SHELXTL'
_computing_publication_material 'Bruker SHELXTL'
_computing_structure_refinement 'SHELXL-97 (Sheldrick, 1997)'
_computing_structure_solution 'SHELXS-97 (Sheldrick, 1990)'
_diffrn_ambient_temperature 293(2)
_diffrn_measured_fraction_theta_full 0.987
_diffrn_measured_fraction_theta_max 0.987
_diffrn_measurement_device_type 'Siemens SMART CCD'
_diffrn_measurement_method 'phi and omega scans'
_diffrn_radiation_monochromator graphite
_diffrn_radiation_source 'fine-focus sealed tube'
_diffrn_radiation_type MoK\a
_diffrn_radiation_wavelength 0.71073
_diffrn_reflns_av_R_equivalents 0.0236
_diffrn_reflns_av_sigmaI/netI 0.0344
_diffrn_reflns_limit_h_max 10
_diffrn_reflns_limit_h_min -10
_diffrn_reflns_limit_k_max 14
_diffrn_reflns_limit_k_min -8
_diffrn_reflns_limit_l_max 16
_diffrn_reflns_limit_l_min -16
_diffrn_reflns_number 6666
_diffrn_reflns_theta_full 25.68
_diffrn_reflns_theta_max 25.68
_diffrn_reflns_theta_min 1.70
_exptl_absorpt_coefficient_mu 3.010
_exptl_absorpt_correction_T_max 0.878
_exptl_absorpt_correction_T_min 0.442
_exptl_absorpt_correction_type empirical
_exptl_absorpt_process_details 'SADABS (Sheldrick, 1996)'
_exptl_crystal_colour Colorless
_exptl_crystal_density_diffrn 1.893
_exptl_crystal_density_method 'not measured'
_exptl_crystal_description Prism
_exptl_crystal_F_000 692
_exptl_crystal_size_max 0.2500
_exptl_crystal_size_mid 0.3000
_exptl_crystal_size_min 0.0520
_refine_diff_density_max 2.476
_refine_diff_density_min -1.423
_refine_diff_density_rms 0.355
_refine_ls_extinction_method none
_refine_ls_goodness_of_fit_ref 1.276
_refine_ls_hydrogen_treatment mixed
_refine_ls_matrix_type full
_refine_ls_number_parameters 334
_refine_ls_number_reflns 4533
_refine_ls_number_restraints 0
_refine_ls_restrained_S_all 1.276
_refine_ls_R_factor_all 0.0559
_refine_ls_R_factor_gt 0.0489
_refine_ls_shift/su_max 0.000
_refine_ls_shift/su_mean 0.000
_refine_ls_structure_factor_coef Fsqd
_refine_ls_weighting_details 'calc w=1/[\s^2^(Fo^2^)+(0.0646P)^2^+9.8001P] where P=(Fo^2^+2Fc^2^)/3'
_refine_ls_weighting_scheme calc
_refine_ls_wR_factor_gt 0.1276
_refine_ls_wR_factor_ref 0.1437
_reflns_number_gt 4290
_reflns_number_total 4533
_reflns_threshold_expression >2sigma(I)
_cod_data_source_file cg701098t-file002.cif
_cod_data_source_block CCDC_661350_Tb
_cod_depositor_comments
;
The following automatic conversions were performed:

'_symmetry_cell_setting' value 'Triclinic' changed to 'triclinic'
according to /home/saulius/struct/CIF-dictionaries/cif_core.dic
dictionary named 'cif_core.dic' version 2.4.1 from 2010-06-29.

Automatic conversion script
Id: cif_fix_values 1715 2011-07-08 13:25:40Z adriana 
;
_cod_original_sg_symbol_H-M P-1
_cod_database_code 4503417

loop_
_symmetry_equiv_pos_as_xyz
'x, y, z'
'-x, -y, -z'

loop_
_atom_site_label
_atom_site_type_symbol
_atom_site_fract_x
_atom_site_fract_y
_atom_site_fract_z
_atom_site_U_iso_or_equiv
_atom_site_adp_type
_atom_site_occupancy
_atom_site_symmetry_multiplicity
_atom_site_calc_flag
_atom_site_refinement_flags
Tb1 Tb 0.25636(4) 0.49930(3) 0.51009(3) 0.01804(15) Uani 1 1 d .
O1 O -0.0432(7) 0.3580(6) 0.4143(5) 0.0291(13) Uani 1 1 d .
O2 O -0.3309(7) 0.2951(6) 0.3612(5) 0.0277(12) Uani 1 1 d .
O3 O -0.2251(7) -0.2839(5) 0.5098(5) 0.0265(12) Uani 1 1 d .
O4 O -0.4973(8) -0.3608(6) 0.4990(5) 0.0311(13) Uani 1 1 d .
O5 O 0.2305(7) 0.3994(6) 0.3270(4) 0.0270(12) Uani 1 1 d .
O6 O 0.4966(7) 0.4519(6) 0.3238(4) 0.0243(12) Uani 1 1 d .
O7 O 0.8441(7) 0.5520(5) 0.3521(4) 0.0238(12) Uani 1 1 d .
O8 O 1.1260(7) 0.5941(5) 0.3863(5) 0.0237(11) Uani 1 1 d .
O9 O 0.8522(18) 0.2215(16) -0.1007(14) 0.130(6) Uani 1 1 d .
O10 O 0.615(3) 0.089(3) -0.154(3) 0.32(2) Uani 1 1 d .
O11 O 0.792(7) 0.087(3) -0.038(3) 0.33(2) Uani 1 1 d .
N1 N -0.1274(11) 0.0947(7) 0.3355(7) 0.0409(19) Uani 1 1 d .
N2 N -0.1671(11) -0.0348(8) 0.6070(8) 0.0412(19) Uani 1 1 d .
N3 N 0.3626(9) 0.3813(7) 0.0999(5) 0.0250(14) Uani 1 1 d .
N4 N 0.7474(9) 0.4765(7) 0.1201(5) 0.0245(14) Uani 1 1 d .
N5 N 0.752(2) 0.1292(13) -0.1034(14) 0.079(4) Uani 1 1 d .
C1 C -0.2028(10) 0.2774(7) 0.3613(6) 0.0225(16) Uani 1 1 d .
C2 C -0.2409(13) 0.1493(10) 0.2850(9) 0.047(3) Uani 1 1 d .
H2A H -0.3643 0.0891 0.2610 0.057 Uiso 1 1 calc R
H2B H -0.2265 0.1597 0.2190 0.057 Uiso 1 1 calc R
C3 C -0.1978(18) 0.0231(15) 0.3976(13) 0.069(4) Uani 1 1 d .
H3A H -0.1284 -0.0203 0.4213 0.082 Uiso 1 1 calc R
H3B H -0.3194 -0.0415 0.3484 0.082 Uiso 1 1 calc R
C4 C -0.196(2) 0.1048(12) 0.5005(12) 0.069(4) Uani 1 1 d .
H4A H -0.0793 0.1781 0.5420 0.083 Uiso 1 1 calc R
H4B H -0.2813 0.1365 0.4749 0.083 Uiso 1 1 calc R
C5 C -0.233(3) 0.049(2) 0.5693(15) 0.113(8) Uani 1 1 d .
H5A H -0.3622 0.0016 0.5363 0.136 Uiso 1 1 calc R
H5B H -0.1994 0.1178 0.6365 0.136 Uiso 1 1 calc R
C6 C -0.310(2) -0.1414(13) 0.600(2) 0.128(10) Uani 1 1 d .
H6A H -0.4171 -0.1320 0.5702 0.154 Uiso 1 1 calc R
H6B H -0.2885 -0.1400 0.6750 0.154 Uiso 1 1 calc R
C7 C -0.3465(11) -0.2699(8) 0.5305(7) 0.0277(18) Uani 1 1 d .
C8 C -0.0160(19) 0.0409(16) 0.7129(11) 0.072(4) Uani 1 1 d .
H8A H -0.0593 0.0589 0.7681 0.087 Uiso 1 1 calc R
H8B H 0.0530 0.1216 0.7088 0.087 Uiso 1 1 calc R
C9 C 0.1046(18) -0.0119(14) 0.7539(10) 0.063(4) Uani 1 1 d .
H9A H 0.0612 -0.0624 0.7951 0.075 Uiso 1 1 calc R
H9B H 0.2208 0.0582 0.8059 0.075 Uiso 1 1 calc R
C10 C 0.3332(10) 0.4132(7) 0.2808(6) 0.0207(15) Uani 1 1 d .
C11 C 0.2437(12) 0.3843(10) 0.1563(7) 0.032(2) Uani 1 1 d .
H11A H 0.1376 0.3025 0.1219 0.038 Uiso 1 1 calc R
H11B H 0.2066 0.4485 0.1446 0.038 Uiso 1 1 calc R
C12 C 0.3860(13) 0.2615(9) 0.0931(7) 0.0330(19) Uani 1 1 d .
H12A H 0.4313 0.2602 0.1679 0.040 Uiso 1 1 calc R
H12B H 0.2698 0.1877 0.0497 0.040 Uiso 1 1 calc R
C13 C 0.5079(12) 0.2486(9) 0.0427(7) 0.0319(19) Uani 1 1 d .
H13A H 0.4670 0.2561 -0.0300 0.038 Uiso 1 1 calc R
H13B H 0.4963 0.1634 0.0305 0.038 Uiso 1 1 calc R
C14 C 0.7055(12) 0.3438(9) 0.1094(7) 0.0307(19) Uani 1 1 d .
H14A H 0.7459 0.3402 0.1836 0.037 Uiso 1 1 calc R
H14B H 0.7718 0.3180 0.0738 0.037 Uiso 1 1 calc R
C15 C 0.9326(10) 0.5614(9) 0.2043(7) 0.0286(18) Uani 1 1 d .
H15A H 0.9646 0.6467 0.2031 0.034 Uiso 1 1 calc R
H15B H 1.0101 0.5333 0.1829 0.034 Uiso 1 1 calc R
C16 C 0.9691(10) 0.5678(7) 0.3243(6) 0.0194(15) Uani 1 1 d .
C17 C 0.2777(12) 0.3815(9) -0.0162(7) 0.0290(18) Uani 1 1 d .
H17A H 0.1584 0.3106 -0.0562 0.035 Uiso 1 1 calc R
H17B H 0.3463 0.3695 -0.0563 0.035 Uiso 1 1 calc R
C18 C 0.7323(11) 0.4937(8) 0.0139(7) 0.0288(18) Uani 1 1 d .
H18A H 0.6261 0.4224 -0.0472 0.035 Uiso 1 1 calc R
H18B H 0.8348 0.4966 0.0021 0.035 Uiso 1 1 calc R
OW1 O 0.6347(10) 0.6693(7) 0.2388(6) 0.0441(17) Uani 1 1 d .
OW2 O 1.3828(11) 0.7193(10) 0.2960(9) 0.068(3) Uani 1 1 d .

loop_
_atom_site_aniso_label
_atom_site_aniso_U_11
_atom_site_aniso_U_22
_atom_site_aniso_U_33
_atom_site_aniso_U_23
_atom_site_aniso_U_13
_atom_site_aniso_U_12
Tb1 0.0131(2) 0.0241(2) 0.0141(2) 0.00592(14) 0.00408(14) 0.00799(15)
O1 0.016(3) 0.036(3) 0.028(3) 0.012(3) 0.006(2) 0.008(3)
O2 0.020(3) 0.032(3) 0.030(3) 0.009(2) 0.007(2) 0.014(3)
O3 0.019(3) 0.030(3) 0.033(3) 0.012(3) 0.011(2) 0.015(3)
O4 0.024(3) 0.038(3) 0.024(3) 0.013(3) 0.008(2) 0.008(3)
O5 0.017(3) 0.041(3) 0.021(3) 0.008(2) 0.009(2) 0.013(3)
O6 0.017(3) 0.039(3) 0.019(3) 0.009(2) 0.007(2) 0.016(3)
O7 0.017(3) 0.034(3) 0.020(3) 0.009(2) 0.007(2) 0.012(2)
O8 0.013(3) 0.032(3) 0.026(3) 0.010(2) 0.008(2) 0.011(2)
O9 0.075(9) 0.128(12) 0.139(13) 0.036(10) 0.051(9) 0.000(8)
O10 0.084(13) 0.26(3) 0.30(4) -0.08(3) 0.017(17) -0.088(17)
O11 0.68(8) 0.30(4) 0.34(4) 0.27(4) 0.34(5) 0.39(5)
N1 0.036(4) 0.025(4) 0.047(5) 0.001(3) 0.009(4) 0.014(4)
N2 0.026(4) 0.036(5) 0.057(5) 0.008(4) 0.015(4) 0.017(4)
N3 0.023(3) 0.039(4) 0.015(3) 0.011(3) 0.008(3) 0.015(3)
N4 0.023(3) 0.034(4) 0.018(3) 0.008(3) 0.006(3) 0.018(3)
N5 0.071(9) 0.056(7) 0.115(11) 0.018(7) 0.064(9) 0.020(7)
C1 0.021(4) 0.023(4) 0.019(4) 0.009(3) 0.005(3) 0.008(3)
C2 0.030(5) 0.032(5) 0.049(6) -0.003(4) -0.007(4) 0.015(4)
C3 0.048(7) 0.087(10) 0.085(10) 0.041(8) 0.036(7) 0.034(7)
C4 0.112(12) 0.049(7) 0.076(9) 0.028(7) 0.060(9) 0.047(8)
C5 0.22(2) 0.130(16) 0.094(12) 0.065(12) 0.090(15) 0.152(18)
C6 0.071(10) 0.037(7) 0.27(3) -0.005(11) 0.115(15) 0.012(7)
C7 0.016(4) 0.031(5) 0.033(4) 0.010(4) 0.008(3) 0.011(4)
C8 0.063(8) 0.100(11) 0.057(8) 0.002(7) 0.027(7) 0.053(8)
C9 0.064(8) 0.081(9) 0.045(6) 0.002(6) 0.018(6) 0.050(7)
C10 0.016(4) 0.026(4) 0.018(3) 0.006(3) 0.006(3) 0.010(3)
C11 0.026(4) 0.059(6) 0.021(4) 0.018(4) 0.012(3) 0.025(4)
C12 0.040(5) 0.035(5) 0.027(4) 0.014(4) 0.013(4) 0.020(4)
C13 0.033(5) 0.035(5) 0.028(4) 0.009(4) 0.009(4) 0.020(4)
C14 0.030(5) 0.045(5) 0.026(4) 0.013(4) 0.013(4) 0.027(4)
C15 0.014(4) 0.046(5) 0.023(4) 0.014(4) 0.007(3) 0.011(4)
C16 0.020(4) 0.021(4) 0.020(4) 0.006(3) 0.009(3) 0.013(3)
C17 0.030(4) 0.044(5) 0.018(4) 0.014(4) 0.010(3) 0.021(4)
C18 0.021(4) 0.044(5) 0.022(4) 0.010(4) 0.008(3) 0.018(4)
OW1 0.047(4) 0.061(5) 0.037(4) 0.026(3) 0.021(3) 0.030(4)
OW2 0.048(5) 0.102(7) 0.100(7) 0.061(6) 0.051(5) 0.052(5)

loop_
_atom_type_symbol
_atom_type_description
_atom_type_scat_dispersion_real
_atom_type_scat_dispersion_imag
_atom_type_scat_source
C C 0.0033 0.0016 'International Tables Vol C Tables 4.2.6.8 and 6.1.1.4'
H H 0.0000 0.0000 'International Tables Vol C Tables 4.2.6.8 and 6.1.1.4'
N N 0.0061 0.0033 'International Tables Vol C Tables 4.2.6.8 and 6.1.1.4'
O O 0.0106 0.0060 'International Tables Vol C Tables 4.2.6.8 and 6.1.1.4'
Tb Tb -0.1723 4.1537 'International Tables Vol C Tables 4.2.6.8 and 6.1.1.4'

loop_
_geom_angle_atom_site_label_1
_geom_angle_atom_site_label_2
_geom_angle_atom_site_label_3
_geom_angle
_geom_angle_site_symmetry_1
_geom_angle_site_symmetry_3
O1 Tb1 O4 145.5(2) . 1_665
O1 Tb1 O6 138.7(2) . 2_666
O4 Tb1 O6 74.7(2) 1_665 2_666
O1 Tb1 O7 73.42(19) . 2_666
O4 Tb1 O7 140.16(19) 1_665 2_666
O6 Tb1 O7 70.21(18) 2_666 2_666
O1 Tb1 O5 77.9(2) . .
O4 Tb1 O5 74.5(2) 1_665 .
O6 Tb1 O5 121.66(18) 2_666 .
O7 Tb1 O5 141.2(2) 2_666 .
O1 Tb1 O2 115.5(2) . 2_566
O4 Tb1 O2 76.9(2) 1_665 2_566
O6 Tb1 O2 73.23(19) 2_666 2_566
O7 Tb1 O2 75.5(2) 2_666 2_566
O5 Tb1 O2 141.8(2) . 2_566
O1 Tb1 O8 74.3(2) . 1_455
O4 Tb1 O8 78.1(2) 1_665 1_455
O6 Tb1 O8 143.1(2) 2_666 1_455
O7 Tb1 O8 121.84(18) 2_666 1_455
O5 Tb1 O8 72.89(19) . 1_455
O2 Tb1 O8 76.77(19) 2_566 1_455
O1 Tb1 O3 72.5(2) . 2_556
O4 Tb1 O3 116.3(2) 1_665 2_556
O6 Tb1 O3 80.11(19) 2_666 2_556
O7 Tb1 O3 75.61(19) 2_666 2_556
O5 Tb1 O3 71.2(2) . 2_556
O2 Tb1 O3 145.81(19) 2_566 2_556
O8 Tb1 O3 135.06(19) 1_455 2_556
C1 O1 Tb1 177.1(6) . .
C1 O2 Tb1 115.9(5) . 2_566
C7 O3 Tb1 111.5(5) . 2_556
C7 O4 Tb1 159.0(6) . 1_445
C10 O5 Tb1 135.9(5) . .
C10 O6 Tb1 143.8(5) . 2_666
C16 O7 Tb1 142.9(5) . 2_666
C16 O8 Tb1 134.2(5) . 1_655
C3 N1 C2 111.3(9) . .
C3 N1 C9 111.0(10) . 2_556
C2 N1 C9 110.5(9) . 2_556
C6 N2 C8 118.5(15) . .
C6 N2 C5 108.6(14) . .
C8 N2 C5 107.1(13) . .
C11 N3 C17 108.7(6) . .
C11 N3 C12 109.6(7) . .
C17 N3 C12 110.1(6) . .
C18 N4 C14 110.7(6) . .
C18 N4 C15 107.9(6) . .
C14 N4 C15 109.0(6) . .
O10 N5 O9 123(3) . .
O10 N5 O11 116(3) . .
O9 N5 O11 120(3) . .
O2 C1 O1 125.6(8) . .
O2 C1 C2 118.4(7) . .
O1 C1 C2 115.9(8) . .
N1 C2 C1 115.0(8) . .
N1 C2 H2A 108.5 . .
C1 C2 H2A 108.5 . .
N1 C2 H2B 108.5 . .
C1 C2 H2B 108.5 . .
H2A C2 H2B 107.5 . .
N1 C3 C4 113.9(12) . .
N1 C3 H3A 108.8 . .
C4 C3 H3A 108.8 . .
N1 C3 H3B 108.8 . .
C4 C3 H3B 108.8 . .
H3A C3 H3B 107.7 . .
C5 C4 C3 116.9(12) . .
C5 C4 H4A 108.1 . .
C3 C4 H4A 108.1 . .
C5 C4 H4B 108.1 . .
C3 C4 H4B 108.1 . .
H4A C4 H4B 107.3 . .
C4 C5 N2 126.1(16) . .
C4 C5 H5A 105.8 . .
N2 C5 H5A 105.8 . .
C4 C5 H5B 105.8 . .
N2 C5 H5B 105.8 . .
H5A C5 H5B 106.2 . .
N2 C6 C7 117.0(11) . .
N2 C6 H6A 108.0 . .
C7 C6 H6A 108.0 . .
N2 C6 H6B 108.0 . .
C7 C6 H6B 108.0 . .
H6A C6 H6B 107.3 . .
O4 C7 O3 122.7(8) . .
O4 C7 C6 117.2(9) . .
O3 C7 C6 120.0(8) . .
N2 C8 C9 117.6(11) . .
N2 C8 H8A 107.9 . .
C9 C8 H8A 107.9 . .
N2 C8 H8B 107.9 . .
C9 C8 H8B 107.9 . .
H8A C8 H8B 107.2 . .
C8 C9 N1 115.6(10) . 2_556
C8 C9 H9A 108.4 . .
N1 C9 H9A 108.4 2_556 .
C8 C9 H9B 108.4 . .
N1 C9 H9B 108.4 2_556 .
H9A C9 H9B 107.4 . .
O6 C10 O5 128.8(7) . .
O6 C10 C11 116.8(7) . .
O5 C10 C11 114.3(7) . .
N3 C11 C10 113.1(6) . .
N3 C11 H11A 109.0 . .
C10 C11 H11A 109.0 . .
N3 C11 H11B 109.0 . .
C10 C11 H11B 109.0 . .
H11A C11 H11B 107.8 . .
C13 C12 N3 115.4(7) . .
C13 C12 H12A 108.4 . .
N3 C12 H12A 108.4 . .
C13 C12 H12B 108.4 . .
N3 C12 H12B 108.4 . .
H12A C12 H12B 107.5 . .
C12 C13 C14 116.7(7) . .
C12 C13 H13A 108.1 . .
C14 C13 H13A 108.1 . .
C12 C13 H13B 108.1 . .
C14 C13 H13B 108.1 . .
H13A C13 H13B 107.3 . .
N4 C14 C13 114.5(7) . .
N4 C14 H14A 108.6 . .
C13 C14 H14A 108.6 . .
N4 C14 H14B 108.6 . .
C13 C14 H14B 108.6 . .
H14A C14 H14B 107.6 . .
N4 C15 C16 115.4(7) . .
N4 C15 H15A 108.4 . .
C16 C15 H15A 108.4 . .
N4 C15 H15B 108.4 . .
C16 C15 H15B 108.4 . .
H15A C15 H15B 107.5 . .
O7 C16 O8 126.7(7) . .
O7 C16 C15 117.7(6) . .
O8 C16 C15 115.6(6) . .
N3 C17 C18 112.2(7) . 2_665
N3 C17 H17A 109.2 . .
C18 C17 H17A 109.2 2_665 .
N3 C17 H17B 109.2 . .
C18 C17 H17B 109.2 2_665 .
H17A C17 H17B 107.9 . .
N4 C18 C17 109.6(6) . 2_665
N4 C18 H18A 109.7 . .
C17 C18 H18A 109.7 2_665 .
N4 C18 H18B 109.7 . .
C17 C18 H18B 109.7 2_665 .
H18A C18 H18B 108.2 . .

loop_
_geom_bond_atom_site_label_1
_geom_bond_atom_site_label_2
_geom_bond_distance
_geom_bond_site_symmetry_2
Tb1 O1 2.305(6) .
Tb1 O4 2.310(6) 1_665
Tb1 O6 2.370(5) 2_666
Tb1 O7 2.415(5) 2_666
Tb1 O5 2.430(5) .
Tb1 O2 2.442(6) 2_566
Tb1 O8 2.446(5) 1_455
Tb1 O3 2.463(6) 2_556
O1 C1 1.244(10) .
O2 C1 1.240(10) .
O2 Tb1 2.442(6) 2_566
O3 C7 1.264(10) .
O3 Tb1 2.463(6) 2_556
O4 C7 1.252(10) .
O4 Tb1 2.310(6) 1_445
O5 C10 1.250(9) .
O6 C10 1.240(9) .
O6 Tb1 2.370(5) 2_666
O7 C16 1.254(9) .
O7 Tb1 2.415(5) 2_666
O8 C16 1.259(9) .
O8 Tb1 2.446(5) 1_655
O9 N5 1.133(17) .
O10 N5 1.04(3) .
O11 N5 1.14(3) .
N1 C3 1.446(16) .
N1 C2 1.469(12) .
N1 C9 1.528(13) 2_556
N2 C6 1.405(17) .
N2 C8 1.431(16) .
N2 C5 1.451(15) .
N3 C11 1.503(10) .
N3 C17 1.513(9) .
N3 C12 1.527(11) .
N4 C18 1.467(10) .
N4 C14 1.472(11) .
N4 C15 1.474(10) .
C1 C2 1.525(12) .
C2 H2A 0.9700 .
C2 H2B 0.9700 .
C3 C4 1.533(19) .
C3 H3A 0.9700 .
C3 H3B 0.9700 .
C4 C5 1.31(2) .
C4 H4A 0.9700 .
C4 H4B 0.9700 .
C5 H5A 0.9700 .
C5 H5B 0.9700 .
C6 C7 1.500(16) .
C6 H6A 0.9700 .
C6 H6B 0.9700 .
C8 C9 1.462(18) .
C8 H8A 0.9700 .
C8 H8B 0.9700 .
C9 N1 1.528(13) 2_556
C9 H9A 0.9700 .
C9 H9B 0.9700 .
C10 C11 1.519(10) .
C11 H11A 0.9700 .
C11 H11B 0.9700 .
C12 C13 1.498(13) .
C12 H12A 0.9700 .
C12 H12B 0.9700 .
C13 C14 1.528(13) .
C13 H13A 0.9700 .
C13 H13B 0.9700 .
C14 H14A 0.9700 .
C14 H14B 0.9700 .
C15 C16 1.533(10) .
C15 H15A 0.9700 .
C15 H15B 0.9700 .
C17 C18 1.538(12) 2_665
C17 H17A 0.9700 .
C17 H17B 0.9700 .
C18 C17 1.538(12) 2_665
C18 H18A 0.9700 .
C18 H18B 0.9700 .

loop_
_geom_torsion_atom_site_label_1
_geom_torsion_atom_site_label_2
_geom_torsion_atom_site_label_3
_geom_torsion_atom_site_label_4
_geom_torsion
_geom_torsion_site_symmetry_1
_geom_torsion_site_symmetry_4
O4 Tb1 O1 C1 89(11) 1_665 .
O6 Tb1 O1 C1 -73(11) 2_666 .
O7 Tb1 O1 C1 -102(11) 2_666 .
O5 Tb1 O1 C1 52(11) . .
O2 Tb1 O1 C1 -166(11) 2_566 .
O8 Tb1 O1 C1 127(11) 1_455 .
O3 Tb1 O1 C1 -22(11) 2_556 .
O1 Tb1 O5 C10 176.2(8) . .
O4 Tb1 O5 C10 17.1(7) 1_665 .
O6 Tb1 O5 C10 -43.4(8) 2_666 .
O7 Tb1 O5 C10 -141.0(7) 2_666 .
O2 Tb1 O5 C10 60.2(8) 2_566 .
O8 Tb1 O5 C10 99.1(8) 1_455 .
O3 Tb1 O5 C10 -108.4(8) 2_556 .
Tb1 O2 C1 O1 -5.7(10) 2_566 .
Tb1 O2 C1 C2 178.3(7) 2_566 .
Tb1 O1 C1 O2 172(10) . .
Tb1 O1 C1 C2 -12(11) . .
C3 N1 C2 C1 85.2(12) . .
C9 N1 C2 C1 -151.0(10) 2_556 .
O2 C1 C2 N1 -137.5(9) . .
O1 C1 C2 N1 46.1(13) . .
C2 N1 C3 C4 -65.8(14) . .
C9 N1 C3 C4 170.7(11) 2_556 .
N1 C3 C4 C5 -170.2(17) . .
C3 C4 C5 N2 43(3) . .
C6 N2 C5 C4 -134(2) . .
C8 N2 C5 C4 97(2) . .
C8 N2 C6 C7 -114.3(19) . .
C5 N2 C6 C7 123.2(18) . .
Tb1 O4 C7 O3 123.3(15) 1_445 .
Tb1 O4 C7 C6 -54(2) 1_445 .
Tb1 O3 C7 O4 -28.0(10) 2_556 .
Tb1 O3 C7 C6 149.0(14) 2_556 .
N2 C6 C7 O4 -161.3(14) . .
N2 C6 C7 O3 21(3) . .
C6 N2 C8 C9 73.8(16) . .
C5 N2 C8 C9 -163.0(15) . .
N2 C8 C9 N1 34(2) . 2_556
Tb1 O6 C10 O5 11.9(15) 2_666 .
Tb1 O6 C10 C11 -171.6(6) 2_666 .
Tb1 O5 C10 O6 28.8(13) . .
Tb1 O5 C10 C11 -147.8(6) . .
C17 N3 C11 C10 -167.5(7) . .
C12 N3 C11 C10 72.1(9) . .
O6 C10 C11 N3 12.1(11) . .
O5 C10 C11 N3 -170.8(7) . .
C11 N3 C12 C13 -177.6(7) . .
C17 N3 C12 C13 62.9(9) . .
N3 C12 C13 C14 67.9(10) . .
C18 N4 C14 C13 -73.1(9) . .
C15 N4 C14 C13 168.3(7) . .
C12 C13 C14 N4 -66.7(10) . .
C18 N4 C15 C16 173.3(7) . .
C14 N4 C15 C16 -66.3(9) . .
Tb1 O7 C16 O8 -21.5(14) 2_666 .
Tb1 O7 C16 C15 161.8(6) 2_666 .
Tb1 O8 C16 O7 53.1(11) 1_655 .
Tb1 O8 C16 C15 -130.1(7) 1_655 .
N4 C15 C16 O7 -30.5(11) . .
N4 C15 C16 O8 152.4(7) . .
C11 N3 C17 C18 65.5(9) . 2_665
C12 N3 C17 C18 -174.5(7) . 2_665
C14 N4 C18 C17 163.6(7) . 2_665
C15 N4 C18 C17 -77.1(8) . 2_665
